data_4079828
loop_
_publ_author_name
'Hrdina, Radim'
'Gu\'en\'ee, Laure'
'Moraleda, Delphine'
'Lacour, J\'er\^ome'

_publ_section_title
;
 Synthesis, Structural Analysis, and Catalytic Properties of
 Tetrakis(binaphthyl or octahydrobinaphthyl phosphate) Dirhodium(II,II)
 Complexes
;
_journal_issue 2
_journal_name_full Organometallics
_journal_page_first 473
_journal_paper_doi 10.1021/om300935u
_journal_volume 32
_journal_year 2013
_chemical_absolute_configuration ad
_chemical_formula_moiety 'C84 H86 N2 O16 P4 Rh2, 3(C H2 Cl2), 2(C2 H3 N)'
_chemical_formula_sum 'C91 H98 Cl6 N4 O16 P4 Rh2'
_chemical_formula_weight 2046.13
_chemical_name_systematic
; 
 ? 
;
_space_group_IT_number 19
_space_group_name_Hall 'P 2ac 2ab'
_symmetry_cell_setting orthorhombic
_symmetry_space_group_name_Hall 'P 2ac 2ab'
_symmetry_space_group_name_H-M 'P 21 21 21'
_atom_sites_solution_hydrogens geom
_atom_sites_solution_primary direct
_atom_sites_solution_secondary difmap
_audit_creation_method SHELXL-97
_cell_angle_alpha 90.00
_cell_angle_beta 90.00
_cell_angle_gamma 90.00
_cell_formula_units_Z 4
_cell_length_a 16.46806(8)
_cell_length_b 18.70016(9)
_cell_length_c 29.55729(15)
_cell_measurement_reflns_used 47537
_cell_measurement_temperature 180(2)
_cell_measurement_theta_max 73.2860
_cell_measurement_theta_min 2.6810
_cell_volume 9102.33(8)
_computing_cell_refinement
;
CrysAlisPro, Oxford Diffraction Ltd.,
Version 1.171.34.44 (release 25-10-2010 CrysAlis171 .NET)
(compiled Oct 25 2010,18:11:34)
;
_computing_data_collection
;
CrysAlisPro, Oxford Diffraction Ltd.,
Version 1.171.34.44 (release 25-10-2010 CrysAlis171 .NET)
(compiled Oct 25 2010,18:11:34)
;
_computing_data_reduction
;
CrysAlisPro, Oxford Diffraction Ltd.,
Version 1.171.34.44 (release 25-10-2010 CrysAlis171 .NET)
(compiled Oct 25 2010,18:11:34)
;
_computing_molecular_graphics 'Ortep 3 (Farrugia, 1997)'
_computing_publication_material ShelX_Acta
_computing_structure_refinement 'SHELXL-97 (Sheldrick, 2008)'
_computing_structure_solution 'SHELXS-97 (Sheldrick, 2008)'
_diffrn_ambient_temperature 180(2)
_diffrn_detector_area_resol_mean 10.4679
_diffrn_measured_fraction_theta_full 1.000
_diffrn_measured_fraction_theta_max 0.995
_diffrn_measurement_device_type 'SuperNova, Dual, Cu at zero, Atlas'
_diffrn_measurement_method '\w scans'
_diffrn_radiation_monochromator mirror
_diffrn_radiation_source 'SuperNova (Cu) X-ray Source'
_diffrn_radiation_type CuK\a
_diffrn_radiation_wavelength 1.54184
_diffrn_reflns_av_R_equivalents 0.0585
_diffrn_reflns_av_sigmaI/netI 0.0426
_diffrn_reflns_limit_h_max 20
_diffrn_reflns_limit_h_min -20
_diffrn_reflns_limit_k_max 23
_diffrn_reflns_limit_k_min -19
_diffrn_reflns_limit_l_max 32
_diffrn_reflns_limit_l_min -36
_diffrn_reflns_number 64515
_diffrn_reflns_theta_full 66.97
_diffrn_reflns_theta_max 73.45
_diffrn_reflns_theta_min 2.80
_exptl_absorpt_coefficient_mu 5.773
_exptl_absorpt_correction_T_max 0.600
_exptl_absorpt_correction_T_min 0.492
_exptl_absorpt_correction_type analytical
_exptl_absorpt_process_details
;
CrysAlisPro, Oxford Diffraction Ltd.,
Version 1.171.34.44 (release 25-10-2010 CrysAlis171 .NET)
(compiled Oct 25 2010,18:11:34)
Analytical numeric absorption correction using a multifaceted crystal
            model based on expressions derived by R.C. Clark & J.S. Reid.
(Clark, R. C. & Reid, J. S. (1995). Acta Cryst. A51, 887-897)
;
_exptl_crystal_colour blue
_exptl_crystal_density_diffrn 1.493
_exptl_crystal_density_method 'not measured'
_exptl_crystal_description prism
_exptl_crystal_F_000 4208
_exptl_crystal_size_max 0.1439
_exptl_crystal_size_mid 0.1342
_exptl_crystal_size_min 0.1120
_refine_diff_density_max 1.102
_refine_diff_density_min -1.246
_refine_diff_density_rms 0.102
_refine_ls_abs_structure_details 'Flack H D (1983), Acta Cryst. A39, 876-881'
_refine_ls_abs_structure_Flack -0.037(5)
_refine_ls_extinction_method none
_refine_ls_goodness_of_fit_ref 1.026
_refine_ls_hydrogen_treatment constr
_refine_ls_matrix_type full
_refine_ls_number_parameters 1108
_refine_ls_number_reflns 18126
_refine_ls_number_restraints 0
_refine_ls_restrained_S_all 1.026
_refine_ls_R_factor_all 0.0485
_refine_ls_R_factor_gt 0.0466
_refine_ls_shift/su_max 0.001
_refine_ls_shift/su_mean 0.000
_refine_ls_structure_factor_coef Fsqd
_refine_ls_weighting_details 'calc w=1/[\s^2^(Fo^2^)+(0.0899P)^2^+8.6773P] where P=(Fo^2^+2Fc^2^)/3'
_refine_ls_weighting_scheme calc
_refine_ls_wR_factor_gt 0.1282
_refine_ls_wR_factor_ref 0.1313
_reflns_number_gt 17420
_reflns_number_total 18126
_reflns_threshold_expression >2sigma(I)
_cod_data_source_file om300935u_si_002.cif
_cod_data_source_block 2a
_cod_database_code 4079828

loop_
_symmetry_equiv_pos_as_xyz
'x, y, z'
'-x+1/2, -y, z+1/2'
'x+1/2, -y+1/2, -z'
'-x, y+1/2, -z+1/2'

loop_
_atom_site_label
_atom_site_type_symbol
_atom_site_fract_x
_atom_site_fract_y
_atom_site_fract_z
_atom_site_U_iso_or_equiv
_atom_site_adp_type
_atom_site_occupancy
_atom_site_symmetry_multiplicity
_atom_site_calc_flag
_atom_site_refinement_flags
_atom_site_disorder_assembly
_atom_site_disorder_group
Rh1 Rh 0.408372(18) 0.676741(13) 0.245860(9) 0.01915(7) Uani 1 1 d . . .
Rh2 Rh 0.409209(18) 0.544186(14) 0.231823(9) 0.01914(7) Uani 1 1 d . . .
P1 P 0.26517(7) 0.62314(6) 0.19002(4) 0.0282(2) Uani 1 1 d . . .
P2 P 0.31440(7) 0.58961(6) 0.31629(4) 0.0301(2) Uani 1 1 d . . .
P3 P 0.50212(7) 0.63225(6) 0.16118(4) 0.0261(2) Uani 1 1 d . . .
P4 P 0.55290(7) 0.59688(6) 0.28794(4) 0.0260(2) Uani 1 1 d . . .
O1 O 0.3165(2) 0.55754(17) 0.18655(12) 0.0329(7) Uani 1 1 d . . .
O2 O 0.29552(19) 0.68523(17) 0.21656(13) 0.0368(8) Uani 1 1 d . . .
O3 O 0.17930(19) 0.59754(17) 0.20842(11) 0.0299(6) Uani 1 1 d . . .
O4 O 0.24492(18) 0.65170(17) 0.14039(12) 0.0300(7) Uani 1 1 d . . .
O5 O 0.3251(2) 0.52988(17) 0.28298(12) 0.0361(8) Uani 1 1 d . . .
O6 O 0.3584(2) 0.65887(17) 0.30808(11) 0.0352(8) Uani 1 1 d . . .
O7 O 0.2211(2) 0.61132(17) 0.32128(10) 0.0302(6) Uani 1 1 d . A .
O8 O 0.3367(2) 0.55820(17) 0.36501(12) 0.0322(7) Uani 1 1 d . . .
O9 O 0.4937(2) 0.55870(17) 0.18121(12) 0.0324(7) Uani 1 1 d . . .
O10 O 0.4577(2) 0.69314(16) 0.18267(11) 0.0331(7) Uani 1 1 d . . .
O11 O 0.5952(2) 0.65551(15) 0.15926(9) 0.0270(6) Uani 1 1 d . . .
O12 O 0.47730(18) 0.62341(16) 0.10929(11) 0.0285(6) Uani 1 1 d . . .
O13 O 0.52116(19) 0.66909(16) 0.27541(13) 0.0340(7) Uani 1 1 d . . .
O14 O 0.5025(2) 0.53276(17) 0.27755(12) 0.0325(7) Uani 1 1 d . . .
O15 O 0.63854(19) 0.58412(16) 0.26483(10) 0.0272(6) Uani 1 1 d . . .
O16 O 0.57405(18) 0.59749(17) 0.34050(11) 0.0289(6) Uani 1 1 d . . .
N13S N 0.4041(2) 0.79355(18) 0.25850(11) 0.0248(7) Uani 1 1 d . . .
N16S N 0.4104(2) 0.42702(17) 0.21479(12) 0.0251(7) Uani 1 1 d . . .
C1 C 0.1112(2) 0.6398(2) 0.19811(15) 0.0260(8) Uani 1 1 d . . .
C2 C 0.0800(3) 0.6845(3) 0.23094(15) 0.0331(9) Uani 1 1 d . . .
H2 H 0.1041 0.6870 0.2601 0.040 Uiso 1 1 calc R . .
C3 C 0.0130(3) 0.7256(3) 0.22052(17) 0.0343(10) Uani 1 1 d . . .
H3 H -0.0104 0.7551 0.2432 0.041 Uiso 1 1 calc R . .
C4 C -0.0209(3) 0.7248(3) 0.17762(16) 0.0303(9) Uani 1 1 d . . .
C5 C -0.0937(3) 0.7694(3) 0.16460(17) 0.0395(10) Uani 1 1 d . . .
H5A H -0.1213 0.7868 0.1923 0.047 Uiso 1 1 calc R . .
H5B H -0.0756 0.8115 0.1470 0.047 Uiso 1 1 calc R . .
C6 C -0.1516(4) 0.7261(4) 0.1370(3) 0.0609(18) Uani 1 1 d . . .
H6A H -0.1971 0.7572 0.1273 0.073 Uiso 1 1 calc R . .
H6B H -0.1745 0.6877 0.1562 0.073 Uiso 1 1 calc R . .
C7 C -0.1134(3) 0.6927(4) 0.0956(2) 0.0472(13) Uani 1 1 d . . .
H7A H -0.1301 0.7204 0.0686 0.057 Uiso 1 1 calc R . .
H7B H -0.1349 0.6436 0.0921 0.057 Uiso 1 1 calc R . .
C8 C -0.0208(3) 0.6890(3) 0.09669(16) 0.0330(10) Uani 1 1 d . . .
H8A H -0.0024 0.6483 0.0779 0.040 Uiso 1 1 calc R . .
H8B H 0.0017 0.7334 0.0833 0.040 Uiso 1 1 calc R . .
C9 C 0.0124(3) 0.6802(3) 0.14407(14) 0.0271(8) Uani 1 1 d . . .
C10 C 0.0792(2) 0.6354(2) 0.15444(14) 0.0245(8) Uani 1 1 d . . .
C11 C 0.1214(3) 0.5897(2) 0.12060(14) 0.0256(8) Uani 1 1 d . . .
C12 C 0.0845(3) 0.5308(2) 0.09808(14) 0.0283(8) Uani 1 1 d . . .
C13 C -0.0013(3) 0.5091(3) 0.10987(18) 0.0373(11) Uani 1 1 d . . .
H13A H -0.0399 0.5398 0.0931 0.045 Uiso 1 1 calc R . .
H13B H -0.0105 0.5170 0.1426 0.045 Uiso 1 1 calc R . .
C14 C -0.0184(4) 0.4309(3) 0.0986(2) 0.0426(12) Uani 1 1 d . . .
H14A H -0.0768 0.4205 0.1029 0.051 Uiso 1 1 calc R . .
H14B H 0.0131 0.3995 0.1190 0.051 Uiso 1 1 calc R . .
C14S C 0.3891(3) 0.8523(2) 0.26350(17) 0.0327(10) Uani 1 1 d . . .
C15 C 0.0055(4) 0.4167(4) 0.0494(2) 0.0547(16) Uani 1 1 d . . .
H15A H -0.0097 0.3672 0.0411 0.066 Uiso 1 1 calc R . .
H15B H -0.0244 0.4498 0.0293 0.066 Uiso 1 1 calc R . .
C15S C 0.3692(4) 0.9263(3) 0.2702(3) 0.066(2) Uani 1 1 d . . .
H15C H 0.3340 0.9427 0.2455 0.099 Uiso 1 1 calc R . .
H15D H 0.4192 0.9548 0.2704 0.099 Uiso 1 1 calc R . .
H15E H 0.3409 0.9320 0.2991 0.099 Uiso 1 1 calc R . .
C16 C 0.0964(4) 0.4268(3) 0.0428(2) 0.0504(13) Uani 1 1 d . . .
H16A H 0.1251 0.3838 0.0541 0.060 Uiso 1 1 calc R . .
H16B H 0.1079 0.4312 0.0101 0.060 Uiso 1 1 calc R . .
C17 C 0.1295(3) 0.4923(3) 0.06703(16) 0.0334(10) Uani 1 1 d . . .
C17S C 0.4072(3) 0.3733(2) 0.19888(18) 0.0390(10) Uani 1 1 d . . .
C18 C 0.2111(3) 0.5079(3) 0.05893(17) 0.0391(11) Uani 1 1 d . . .
H18 H 0.2408 0.4812 0.0371 0.047 Uiso 1 1 calc R . .
C18S C 0.4018(5) 0.3025(3) 0.1779(3) 0.066(2) Uani 1 1 d . . .
H18A H 0.4083 0.3071 0.1451 0.099 Uiso 1 1 calc R . .
H18B H 0.3486 0.2814 0.1846 0.099 Uiso 1 1 calc R . .
H18C H 0.4447 0.2716 0.1900 0.099 Uiso 1 1 calc R . .
C19 C 0.2486(3) 0.5623(3) 0.08260(17) 0.0358(10) Uani 1 1 d . . .
H19 H 0.3044 0.5728 0.0776 0.043 Uiso 1 1 calc R . .
C20 C 0.2043(3) 0.6009(3) 0.11338(15) 0.0293(9) Uani 1 1 d . . .
C21 C 0.3178(3) 0.6044(2) 0.40139(15) 0.0294(9) Uani 1 1 d . A .
C22 C 0.3785(3) 0.6441(3) 0.42050(18) 0.0356(10) Uani 1 1 d . . .
H22 H 0.4330 0.6391 0.4105 0.043 Uiso 1 1 calc R . .
C23 C 0.3591(3) 0.6913(3) 0.45436(18) 0.0396(11) Uani 1 1 d . . .
H23 H 0.4012 0.7178 0.4687 0.048 Uiso 1 1 calc R . .
C24 C 0.2789(3) 0.7012(3) 0.46821(16) 0.0350(10) Uani 1 1 d . A .
C25 C 0.2602(4) 0.7579(4) 0.5035(2) 0.0541(15) Uani 1 1 d . . .
H25A H 0.2967 0.7503 0.5298 0.065 Uiso 0.466(11) 1 calc PR A 1
H25B H 0.2732 0.8054 0.4906 0.065 Uiso 0.466(11) 1 calc PR A 1
H25C H 0.2725 0.7378 0.5338 0.065 Uiso 0.534(11) 1 calc PR A 2
H25D H 0.2973 0.7989 0.4986 0.065 Uiso 0.534(11) 1 calc PR A 2
C26A C 0.1769(9) 0.7592(9) 0.5198(5) 0.0543(16) Uiso 0.466(11) 1 d P A 1
H26A H 0.1661 0.8053 0.5351 0.065 Uiso 0.466(11) 1 calc PR A 1
H26B H 0.1688 0.7203 0.5421 0.065 Uiso 0.466(11) 1 calc PR A 1
C26B C 0.1736(8) 0.7857(8) 0.5039(5) 0.0543(16) Uiso 0.534(11) 1 d P A 2
H26C H 0.1633 0.8113 0.5326 0.065 Uiso 0.534(11) 1 calc PR A 2
H26D H 0.1660 0.8198 0.4787 0.065 Uiso 0.534(11) 1 calc PR A 2
C27A C 0.1170(9) 0.7497(8) 0.4802(6) 0.0543(16) Uiso 0.466(11) 1 d P A 1
H27A H 0.0606 0.7534 0.4915 0.065 Uiso 0.466(11) 1 calc PR A 1
H27B H 0.1257 0.7881 0.4577 0.065 Uiso 0.466(11) 1 calc PR A 1
C27B C 0.1142(8) 0.7249(7) 0.4991(5) 0.0543(16) Uiso 0.534(11) 1 d P A 2
H27C H 0.1173 0.6945 0.5266 0.065 Uiso 0.534(11) 1 calc PR A 2
H27D H 0.0586 0.7447 0.4974 0.065 Uiso 0.534(11) 1 calc PR A 2
C28 C 0.1289(3) 0.6788(3) 0.45815(18) 0.0424(12) Uani 1 1 d . . .
H28A H 0.0976 0.6777 0.4296 0.051 Uiso 1 1 calc R A 1
H28B H 0.1067 0.6412 0.4782 0.051 Uiso 1 1 calc R A 1
C29 C 0.2168(3) 0.6615(2) 0.44787(15) 0.0299(9) Uani 1 1 d . A .
C30 C 0.2365(3) 0.6089(2) 0.41517(14) 0.0260(8) Uani 1 1 d . . .
C31 C 0.1748(3) 0.5635(2) 0.39245(15) 0.0258(8) Uani 1 1 d . A .
C32 C 0.1239(3) 0.5149(2) 0.41520(14) 0.0262(8) Uani 1 1 d . . .
C33 C 0.1401(3) 0.4988(3) 0.46498(16) 0.0334(10) Uani 1 1 d . A .
H33A H 0.1452 0.5446 0.4816 0.040 Uiso 1 1 calc R . .
H33B H 0.1926 0.4734 0.4676 0.040 Uiso 1 1 calc R . .
C34 C 0.0739(3) 0.4535(4) 0.48758(17) 0.0454(13) Uani 1 1 d . . .
H34A H 0.0950 0.4336 0.5163 0.055 Uiso 1 1 calc R A .
H34B H 0.0268 0.4843 0.4949 0.055 Uiso 1 1 calc R . .
C35 C 0.0466(3) 0.3934(3) 0.45751(19) 0.0428(12) Uani 1 1 d . A .
H35A H 0.0067 0.3631 0.4737 0.051 Uiso 1 1 calc R . .
H35B H 0.0936 0.3632 0.4491 0.051 Uiso 1 1 calc R . .
C36 C 0.0080(3) 0.4248(3) 0.41528(17) 0.0342(10) Uani 1 1 d . . .
H36A H -0.0425 0.4503 0.4237 0.041 Uiso 1 1 calc R A .
H36B H -0.0066 0.3856 0.3943 0.041 Uiso 1 1 calc R . .
C37 C 0.0652(3) 0.4764(2) 0.39151(15) 0.0272(9) Uani 1 1 d . A .
C38 C 0.0577(3) 0.4850(3) 0.34421(17) 0.0340(10) Uani 1 1 d . . .
H38 H 0.0161 0.4604 0.3283 0.041 Uiso 1 1 calc R A .
C39 C 0.1104(3) 0.5286(3) 0.32110(15) 0.0318(10) Uani 1 1 d . A .
H39 H 0.1071 0.5326 0.2891 0.038 Uiso 1 1 calc R . .
C40 C 0.1685(3) 0.5670(2) 0.34503(15) 0.0289(9) Uani 1 1 d . . .
C41 C 0.4995(3) 0.6799(2) 0.07985(14) 0.0261(8) Uani 1 1 d . . .
C42 C 0.4395(3) 0.7245(3) 0.06405(16) 0.0316(9) Uani 1 1 d . . .
H42 H 0.3841 0.7152 0.0706 0.038 Uiso 1 1 calc R . .
C43 C 0.4618(3) 0.7836(3) 0.03824(16) 0.0327(10) Uani 1 1 d . . .
H43 H 0.4212 0.8146 0.0266 0.039 Uiso 1 1 calc R . .
C44 C 0.5431(3) 0.7973(3) 0.02953(15) 0.0327(10) Uani 1 1 d . . .
C45 C 0.5724(3) 0.8671(3) 0.00948(18) 0.0413(12) Uani 1 1 d . . .
H45A H 0.5261 0.9003 0.0055 0.050 Uiso 1 1 calc R . .
H45B H 0.5974 0.8585 -0.0205 0.050 Uiso 1 1 calc R . .
C46 C 0.6349(4) 0.8997(3) 0.0418(2) 0.0496(14) Uani 1 1 d . . .
H46A H 0.6566 0.9444 0.0285 0.059 Uiso 1 1 calc R . .
H46B H 0.6080 0.9120 0.0707 0.059 Uiso 1 1 calc R . .
C47 C 0.7050(4) 0.8482(4) 0.0511(3) 0.070(2) Uani 1 1 d . . .
H47A H 0.7157 0.8472 0.0840 0.084 Uiso 1 1 calc R . .
H47B H 0.7544 0.8666 0.0360 0.084 Uiso 1 1 calc R . .
C48 C 0.6891(3) 0.7707(3) 0.0346(2) 0.0422(12) Uani 1 1 d . . .
H48A H 0.7002 0.7675 0.0018 0.051 Uiso 1 1 calc R . .
H48B H 0.7263 0.7375 0.0504 0.051 Uiso 1 1 calc R . .
C49 C 0.6029(3) 0.7495(3) 0.04367(15) 0.0305(9) Uani 1 1 d . . .
C50 C 0.5820(3) 0.6876(2) 0.06811(14) 0.0281(9) Uani 1 1 d . . .
C51 C 0.6401(3) 0.6324(2) 0.08356(15) 0.0274(9) Uani 1 1 d . . .
C52 C 0.6867(3) 0.5911(3) 0.05336(15) 0.0323(10) Uani 1 1 d . . .
C53 C 0.6778(4) 0.6007(4) 0.00233(17) 0.0466(14) Uani 1 1 d . . .
H53A H 0.6198 0.6091 -0.0049 0.056 Uiso 1 1 calc R . .
H53B H 0.7085 0.6437 -0.0071 0.056 Uiso 1 1 calc R . .
C54 C 0.7073(5) 0.5380(4) -0.0244(2) 0.0632(19) Uani 1 1 d . . .
H54A H 0.6660 0.4995 -0.0226 0.076 Uiso 1 1 calc R . .
H54B H 0.7122 0.5523 -0.0565 0.076 Uiso 1 1 calc R . .
C55 C 0.7842(5) 0.5096(5) -0.0095(2) 0.079(3) Uani 1 1 d . . .
H55A H 0.8269 0.5456 -0.0155 0.095 Uiso 1 1 calc R . .
H55B H 0.7970 0.4667 -0.0278 0.095 Uiso 1 1 calc R . .
C56 C 0.7874(4) 0.4896(4) 0.0396(2) 0.0550(16) Uani 1 1 d . . .
H56A H 0.8448 0.4902 0.0496 0.066 Uiso 1 1 calc R . .
H56B H 0.7671 0.4401 0.0430 0.066 Uiso 1 1 calc R . .
C57 C 0.7389(3) 0.5379(3) 0.07033(17) 0.0365(10) Uani 1 1 d . . .
C58 C 0.7456(3) 0.5284(3) 0.11688(18) 0.0356(10) Uani 1 1 d . . .
H58 H 0.7831 0.4942 0.1283 0.043 Uiso 1 1 calc R . .
C59 C 0.6992(3) 0.5674(2) 0.14679(15) 0.0307(9) Uani 1 1 d . . .
H59 H 0.7036 0.5599 0.1785 0.037 Uiso 1 1 calc R . .
C60 C 0.6461(3) 0.6177(2) 0.12934(15) 0.0276(9) Uani 1 1 d . . .
C61 C 0.7080(2) 0.6168(2) 0.28295(14) 0.0249(8) Uani 1 1 d . . .
C62 C 0.7422(3) 0.6740(2) 0.26021(15) 0.0309(9) Uani 1 1 d . . .
H62 H 0.7198 0.6909 0.2326 0.037 Uiso 1 1 calc R . .
C63 C 0.8105(3) 0.7061(2) 0.27916(16) 0.0304(9) Uani 1 1 d . . .
H63 H 0.8359 0.7444 0.2635 0.037 Uiso 1 1 calc R . .
C64 C 0.8425(3) 0.6836(2) 0.32048(16) 0.0279(9) Uani 1 1 d . . .
C65 C 0.9160(3) 0.7200(3) 0.33917(17) 0.0363(10) Uani 1 1 d . . .
H65A H 0.9147 0.7710 0.3303 0.044 Uiso 1 1 calc R . .
H65B H 0.9650 0.6983 0.3255 0.044 Uiso 1 1 calc R . .
C66 C 0.9223(3) 0.7150(3) 0.39035(19) 0.0401(11) Uani 1 1 d . . .
H66A H 0.8795 0.7447 0.4045 0.048 Uiso 1 1 calc R . .
H66B H 0.9758 0.7334 0.4004 0.048 Uiso 1 1 calc R . .
C67 C 0.9126(3) 0.6370(3) 0.40528(17) 0.0378(10) Uani 1 1 d . . .
H67A H 0.9555 0.6075 0.3911 0.045 Uiso 1 1 calc R . .
H67B H 0.9190 0.6338 0.4385 0.045 Uiso 1 1 calc R . .
C68 C 0.8302(3) 0.6086(3) 0.39187(16) 0.0317(9) Uani 1 1 d . . .
H68A H 0.7889 0.6285 0.4127 0.038 Uiso 1 1 calc R . .
H68B H 0.8301 0.5560 0.3957 0.038 Uiso 1 1 calc R . .
C69 C 0.8052(3) 0.6262(2) 0.34342(14) 0.0243(8) Uani 1 1 d . . .
C70 C 0.7393(3) 0.5910(2) 0.32384(14) 0.0240(8) Uani 1 1 d . . .
C71 C 0.6974(3) 0.5289(2) 0.34496(14) 0.0237(8) Uani 1 1 d . . .
C72 C 0.7340(3) 0.4613(2) 0.35101(15) 0.0267(8) Uani 1 1 d . . .
C73 C 0.8204(3) 0.4488(3) 0.33396(18) 0.0341(10) Uani 1 1 d . . .
H73A H 0.8284 0.4751 0.3052 0.041 Uiso 1 1 calc R . .
H73B H 0.8595 0.4678 0.3564 0.041 Uiso 1 1 calc R . .
C74 C 0.8372(4) 0.3700(3) 0.3263(2) 0.0479(13) Uani 1 1 d . . .
H74A H 0.8051 0.3529 0.3001 0.057 Uiso 1 1 calc R . .
H74B H 0.8954 0.3632 0.3192 0.057 Uiso 1 1 calc R . .
C75 C 0.8157(4) 0.3270(3) 0.3673(3) 0.0560(17) Uani 1 1 d . . .
H75A H 0.8455 0.3457 0.3939 0.067 Uiso 1 1 calc R . .
H75B H 0.8319 0.2766 0.3627 0.067 Uiso 1 1 calc R . .
C76 C 0.7249(3) 0.3310(3) 0.3761(2) 0.0485(14) Uani 1 1 d . . .
H76A H 0.7141 0.3148 0.4074 0.058 Uiso 1 1 calc R . .
H76B H 0.6968 0.2977 0.3553 0.058 Uiso 1 1 calc R . .
C77 C 0.6894(3) 0.4058(3) 0.37001(18) 0.0352(10) Uani 1 1 d . . .
C78 C 0.6088(3) 0.4171(3) 0.38272(18) 0.0391(12) Uani 1 1 d . . .
H78 H 0.5799 0.3799 0.3975 0.047 Uiso 1 1 calc R . .
C79 C 0.5704(3) 0.4809(3) 0.37424(18) 0.0374(11) Uani 1 1 d . . .
H79 H 0.5148 0.4874 0.3817 0.045 Uiso 1 1 calc R . .
C80 C 0.6149(3) 0.5352(2) 0.35462(15) 0.0274(9) Uani 1 1 d . . .
Cl2S Cl 0.58642(19) 0.93775(15) 0.41165(9) 0.1005(7) Uani 1 1 d . . .
Cl3S Cl 0.4343(2) 0.8940(2) 0.45019(17) 0.1443(14) Uani 1 1 d . . .
C1S C 0.4782(6) 0.9488(5) 0.4071(3) 0.083(2) Uani 1 1 d . . .
H1SA H 0.4630 0.9996 0.4116 0.099 Uiso 1 1 calc R . .
H1SB H 0.4591 0.9336 0.3768 0.099 Uiso 1 1 calc R . .
Cl5S Cl 0.08418(14) 0.41210(11) 0.22231(8) 0.0786(5) Uani 1 1 d . . .
Cl6S Cl 0.21098(13) 0.38776(15) 0.15635(8) 0.0863(6) Uani 1 1 d . . .
C4S C 0.1896(5) 0.4176(4) 0.2108(3) 0.071(2) Uani 1 1 d . . .
H4SA H 0.2078 0.4678 0.2141 0.085 Uiso 1 1 calc R . .
H4SB H 0.2198 0.3882 0.2330 0.085 Uiso 1 1 calc R . .
Cl8A Cl 0.62363(18) 0.72903(16) 0.65604(10) 0.0812(7) Uiso 0.790(4) 1 d P B 1
Cl8B Cl 0.6493(7) 0.6615(6) 0.6919(4) 0.0812(7) Uiso 0.210(4) 1 d P B 2
Cl9S Cl 0.77930(17) 0.67175(16) 0.62822(9) 0.0951(7) Uani 1 1 d . B .
C7S C 0.7230(5) 0.7118(4) 0.6715(3) 0.079(2) Uani 1 1 d . . .
H7SA H 0.7232 0.6799 0.6983 0.094 Uiso 0.790(4) 1 calc PR B 1
H7SB H 0.7495 0.7572 0.6803 0.094 Uiso 0.790(4) 1 calc PR B 1
H7SC H 0.7603 0.7244 0.6965 0.094 Uiso 0.210(4) 1 calc PR B 2
H7SD H 0.6992 0.7568 0.6599 0.094 Uiso 0.210(4) 1 calc PR B 2
N10S N 0.7177(4) 0.8290(4) 0.2022(2) 0.0736(18) Uani 1 1 d . . .
C11S C 0.6531(4) 0.8398(3) 0.1909(2) 0.0512(14) Uani 1 1 d . . .
C12S C 0.5729(4) 0.8511(5) 0.1757(2) 0.071(2) Uani 1 1 d . . .
H12A H 0.5664 0.8304 0.1454 0.107 Uiso 1 1 calc R . .
H12B H 0.5617 0.9025 0.1745 0.107 Uiso 1 1 calc R . .
H12C H 0.5348 0.8281 0.1966 0.107 Uiso 1 1 calc R . .
N19S N 0.6637(7) 0.5499(7) 0.7101(4) 0.137(4) Uani 1 1 d . . .
C20S C 0.6229(6) 0.5038(5) 0.7216(3) 0.075(2) Uani 1 1 d . B .
C21S C 0.5739(7) 0.4442(5) 0.7384(4) 0.101(4) Uani 1 1 d . . .
H21A H 0.5191 0.4471 0.7255 0.152 Uiso 1 1 calc R B .
H21B H 0.5705 0.4468 0.7715 0.152 Uiso 1 1 calc R . .
H21C H 0.5991 0.3989 0.7295 0.152 Uiso 1 1 calc R . .

loop_
_atom_site_aniso_label
_atom_site_aniso_U_11
_atom_site_aniso_U_22
_atom_site_aniso_U_33
_atom_site_aniso_U_23
_atom_site_aniso_U_13
_atom_site_aniso_U_12
Rh1 0.01490(13) 0.01748(12) 0.02508(13) -0.00035(9) 0.00122(11) 0.00003(10)
Rh2 0.01499(13) 0.01735(12) 0.02508(14) 0.00021(9) 0.00091(11) -0.00066(11)
P1 0.0207(5) 0.0241(5) 0.0397(6) -0.0031(4) -0.0076(4) 0.0025(4)
P2 0.0323(6) 0.0263(5) 0.0317(5) -0.0004(4) 0.0110(5) -0.0048(4)
P3 0.0287(5) 0.0210(5) 0.0287(5) 0.0003(4) 0.0092(4) 0.0000(4)
P4 0.0218(5) 0.0206(5) 0.0356(5) 0.0007(4) -0.0074(4) 0.0000(4)
O1 0.0262(16) 0.0288(16) 0.0437(18) -0.0075(14) -0.0188(14) 0.0079(13)
O2 0.0221(15) 0.0248(15) 0.064(2) -0.0113(15) -0.0145(15) 0.0080(12)
O3 0.0257(15) 0.0306(15) 0.0333(16) 0.0010(13) -0.0070(13) 0.0012(13)
O4 0.0201(14) 0.0254(14) 0.0444(18) 0.0042(13) -0.0027(13) 0.0022(12)
O5 0.0392(19) 0.0278(16) 0.0413(18) -0.0051(14) 0.0195(15) -0.0085(13)
O6 0.050(2) 0.0282(16) 0.0279(15) -0.0034(12) 0.0139(14) -0.0103(14)
O7 0.0340(16) 0.0299(15) 0.0266(15) 0.0036(12) 0.0055(13) -0.0012(14)
O8 0.0271(16) 0.0309(16) 0.0387(17) 0.0034(13) 0.0100(13) 0.0019(13)
O9 0.0335(17) 0.0233(15) 0.0403(17) 0.0025(13) 0.0167(14) 0.0005(12)
O10 0.048(2) 0.0240(15) 0.0272(14) 0.0035(12) 0.0127(14) 0.0035(14)
O11 0.0322(16) 0.0263(13) 0.0223(12) -0.0004(10) 0.0073(13) -0.0034(13)
O12 0.0254(15) 0.0275(15) 0.0326(15) -0.0020(12) 0.0026(12) -0.0025(12)
O13 0.0242(15) 0.0187(14) 0.059(2) 0.0004(14) -0.0141(15) -0.0018(12)
O14 0.0303(16) 0.0220(14) 0.0451(18) 0.0060(13) -0.0164(14) -0.0025(12)
O15 0.0272(15) 0.0268(14) 0.0275(14) -0.0036(12) -0.0072(12) -0.0002(12)
O16 0.0219(15) 0.0285(15) 0.0363(16) -0.0036(12) -0.0015(12) 0.0044(12)
N13S 0.0235(17) 0.0241(17) 0.0269(16) -0.0008(13) -0.0014(15) 0.0013(14)
N16S 0.0232(16) 0.0186(15) 0.0334(17) -0.0024(13) -0.0031(16) 0.0010(14)
C1 0.0176(19) 0.031(2) 0.030(2) 0.0015(17) -0.0023(15) 0.0000(15)
C2 0.032(2) 0.043(2) 0.0238(19) -0.0056(18) 0.0036(18) -0.001(2)
C3 0.032(2) 0.036(2) 0.034(2) -0.0075(19) 0.0034(19) -0.0003(19)
C4 0.023(2) 0.037(2) 0.031(2) -0.0006(18) 0.0018(17) 0.0066(18)
C5 0.034(2) 0.043(2) 0.041(2) -0.006(2) 0.001(2) 0.013(2)
C6 0.036(3) 0.080(5) 0.067(4) -0.012(4) -0.013(3) 0.025(3)
C7 0.036(3) 0.061(3) 0.045(3) -0.006(3) -0.011(2) 0.010(2)
C8 0.028(2) 0.040(3) 0.031(2) -0.0008(19) 0.0002(18) 0.0072(19)
C9 0.0197(19) 0.035(2) 0.026(2) -0.0009(17) -0.0040(16) 0.0022(17)
C10 0.020(2) 0.0276(19) 0.0260(18) -0.0010(15) -0.0011(16) 0.0011(16)
C11 0.0216(19) 0.028(2) 0.0269(19) -0.0019(16) 0.0018(16) 0.0001(16)
C12 0.027(2) 0.033(2) 0.0250(18) -0.0009(16) -0.0040(18) 0.0023(19)
C13 0.030(2) 0.042(3) 0.040(2) -0.009(2) 0.002(2) -0.009(2)
C14 0.039(3) 0.037(3) 0.052(3) 0.000(2) -0.004(2) -0.007(2)
C14S 0.032(2) 0.020(2) 0.046(3) 0.0022(18) 0.0062(19) -0.0048(17)
C15 0.052(3) 0.052(3) 0.060(4) -0.027(3) -0.010(3) -0.004(3)
C15S 0.050(3) 0.017(2) 0.130(7) 0.003(3) 0.015(4) 0.006(2)
C16 0.056(3) 0.047(3) 0.049(3) -0.021(2) -0.001(3) 0.003(3)
C17 0.037(2) 0.033(2) 0.030(2) -0.0057(18) 0.0021(19) 0.002(2)
C17S 0.035(2) 0.030(2) 0.052(3) 0.009(2) -0.010(2) 0.000(2)
C18 0.039(3) 0.044(3) 0.034(2) -0.002(2) 0.011(2) 0.012(2)
C18S 0.092(5) 0.018(2) 0.088(5) -0.009(3) -0.025(4) 0.010(3)
C19 0.025(2) 0.042(3) 0.040(2) 0.006(2) 0.0074(19) 0.0051(19)
C20 0.024(2) 0.032(2) 0.031(2) 0.0043(18) -0.0005(17) 0.0008(17)
C21 0.029(2) 0.029(2) 0.031(2) 0.0052(17) 0.0008(17) -0.0001(18)
C22 0.027(2) 0.037(2) 0.043(3) 0.007(2) 0.001(2) -0.0047(19)
C23 0.039(3) 0.040(3) 0.039(2) 0.009(2) -0.014(2) -0.013(2)
C24 0.046(3) 0.028(2) 0.031(2) 0.0007(18) -0.008(2) -0.002(2)
C25 0.065(4) 0.048(3) 0.049(3) -0.011(3) -0.013(3) -0.006(3)
C28 0.037(3) 0.049(3) 0.041(3) -0.010(2) 0.004(2) 0.009(2)
C29 0.031(2) 0.032(2) 0.028(2) -0.0008(17) -0.0026(18) 0.0015(18)
C30 0.0236(19) 0.030(2) 0.0240(19) 0.0030(16) 0.0009(16) -0.0001(17)
C31 0.0194(19) 0.032(2) 0.026(2) -0.0002(16) 0.0012(16) 0.0038(16)
C32 0.0234(19) 0.030(2) 0.0252(19) 0.0006(16) 0.0042(16) 0.0065(17)
C33 0.030(2) 0.040(3) 0.031(2) 0.0059(19) -0.0025(18) -0.003(2)
C34 0.040(3) 0.064(3) 0.032(2) 0.015(2) 0.000(2) -0.012(3)
C35 0.031(2) 0.047(3) 0.051(3) 0.020(2) -0.001(2) -0.006(2)
C36 0.024(2) 0.041(3) 0.037(2) 0.000(2) 0.0018(19) -0.0055(19)
C37 0.021(2) 0.031(2) 0.029(2) 0.0022(17) 0.0024(16) 0.0022(16)
C38 0.028(2) 0.039(2) 0.034(2) -0.001(2) -0.0028(19) -0.006(2)
C39 0.032(2) 0.039(2) 0.0250(19) 0.0020(17) 0.0026(17) -0.0020(18)
C40 0.028(2) 0.030(2) 0.029(2) 0.0039(17) 0.0019(17) -0.0004(17)
C41 0.027(2) 0.0270(19) 0.0242(18) -0.0041(16) 0.0023(16) -0.0017(17)
C42 0.025(2) 0.034(2) 0.036(2) -0.0073(18) 0.0019(18) 0.0032(18)
C43 0.034(2) 0.032(2) 0.032(2) -0.0027(18) 0.0001(19) 0.0083(19)
C44 0.037(3) 0.035(2) 0.026(2) 0.0030(17) -0.0058(19) 0.000(2)
C45 0.045(3) 0.040(3) 0.040(3) 0.014(2) -0.006(2) -0.002(2)
C46 0.057(3) 0.042(3) 0.050(3) 0.012(2) -0.007(3) -0.011(3)
C47 0.051(4) 0.055(4) 0.104(6) 0.020(4) -0.034(4) -0.017(3)
C48 0.033(3) 0.045(3) 0.049(3) 0.018(2) 0.005(2) -0.005(2)
C49 0.025(2) 0.039(2) 0.0282(19) 0.0046(17) -0.0020(17) 0.0010(18)
C50 0.024(2) 0.035(2) 0.0251(18) -0.0035(16) 0.0022(16) 0.0015(18)
C51 0.023(2) 0.034(2) 0.026(2) -0.0011(17) 0.0013(16) -0.0005(17)
C52 0.026(2) 0.047(3) 0.024(2) -0.0015(19) 0.0023(17) 0.008(2)
C53 0.047(3) 0.069(4) 0.024(2) -0.006(2) 0.000(2) 0.023(3)
C54 0.088(5) 0.068(4) 0.034(3) -0.011(3) -0.002(3) 0.032(4)
C55 0.080(5) 0.112(7) 0.047(3) -0.021(4) 0.004(3) 0.059(5)
C56 0.048(3) 0.065(4) 0.052(3) -0.012(3) 0.004(3) 0.024(3)
C57 0.029(2) 0.040(2) 0.040(2) -0.001(2) 0.002(2) 0.008(2)
C58 0.030(2) 0.036(2) 0.041(3) 0.006(2) -0.005(2) 0.0076(19)
C59 0.034(2) 0.029(2) 0.029(2) 0.0060(17) -0.0012(18) -0.0007(18)
C60 0.024(2) 0.029(2) 0.029(2) -0.0025(17) 0.0040(17) -0.0047(17)
C61 0.0187(18) 0.030(2) 0.0261(19) 0.0016(16) -0.0036(15) 0.0022(16)
C62 0.038(2) 0.028(2) 0.027(2) 0.0023(17) -0.0017(18) 0.0058(18)
C63 0.030(2) 0.026(2) 0.035(2) 0.0059(17) 0.0013(18) -0.0030(17)
C64 0.021(2) 0.028(2) 0.035(2) -0.0006(18) -0.0005(17) 0.0020(16)
C65 0.030(2) 0.035(2) 0.044(2) 0.0020(19) 0.000(2) -0.011(2)
C66 0.036(3) 0.036(2) 0.048(3) -0.001(2) -0.006(2) -0.011(2)
C67 0.036(2) 0.040(2) 0.038(2) 0.0054(19) -0.012(2) -0.006(2)
C68 0.031(2) 0.033(2) 0.031(2) 0.0041(18) -0.0049(18) -0.0044(19)
C69 0.0201(19) 0.0256(19) 0.027(2) 0.0012(16) -0.0030(16) 0.0014(15)
C70 0.028(2) 0.0172(17) 0.0267(19) 0.0019(15) 0.0012(16) 0.0014(15)
C71 0.0212(19) 0.0219(19) 0.0280(19) 0.0039(15) -0.0048(16) -0.0046(15)
C72 0.023(2) 0.025(2) 0.033(2) 0.0021(17) -0.0073(17) -0.0006(17)
C73 0.028(2) 0.028(2) 0.046(3) 0.0039(19) 0.0004(19) 0.0029(18)
C74 0.041(3) 0.033(3) 0.069(4) -0.004(3) -0.005(3) 0.011(2)
C75 0.046(3) 0.027(2) 0.096(5) 0.011(3) -0.023(3) -0.005(2)
C76 0.038(3) 0.028(2) 0.080(4) 0.012(3) -0.012(3) -0.007(2)
C77 0.030(2) 0.030(2) 0.046(3) 0.013(2) -0.015(2) -0.0032(19)
C78 0.028(2) 0.041(3) 0.049(3) 0.020(2) -0.008(2) -0.014(2)
C79 0.023(2) 0.047(3) 0.042(2) 0.010(2) -0.0031(18) -0.0066(19)
C80 0.025(2) 0.028(2) 0.030(2) 0.0015(17) -0.0044(16) -0.0012(16)
Cl2S 0.1008(17) 0.1071(18) 0.0937(15) -0.0138(13) 0.0096(15) -0.0107(16)
Cl3S 0.109(2) 0.112(2) 0.212(4) 0.024(3) 0.004(3) -0.012(2)
C1S 0.101(7) 0.060(5) 0.087(6) 0.009(4) 0.012(5) 0.004(5)
Cl5S 0.0800(12) 0.0671(10) 0.0886(12) -0.0235(9) -0.0123(11) 0.0000(10)
Cl6S 0.0619(11) 0.1133(17) 0.0837(13) 0.0288(13) -0.0104(10) -0.0130(12)
C4S 0.070(5) 0.045(3) 0.098(6) 0.003(4) -0.032(4) -0.012(3)
Cl9S 0.1023(17) 0.1014(17) 0.0814(13) 0.0179(13) 0.0154(13) 0.0093(14)
C7S 0.077(5) 0.053(4) 0.106(7) -0.012(4) -0.028(5) 0.008(4)
N10S 0.056(4) 0.090(5) 0.075(4) -0.005(4) 0.002(3) 0.032(3)
C11S 0.056(4) 0.051(3) 0.047(3) 0.003(3) 0.004(3) 0.009(3)
C12S 0.054(4) 0.109(6) 0.051(4) 0.002(4) -0.004(3) 0.008(4)
N19S 0.144(10) 0.139(9) 0.128(9) 0.040(8) -0.005(7) -0.069(8)
C20S 0.075(5) 0.078(5) 0.071(5) -0.007(4) 0.004(4) -0.011(4)
C21S 0.110(8) 0.076(6) 0.118(8) 0.021(5) -0.040(7) -0.036(5)

loop_
_atom_type_symbol
_atom_type_description
_atom_type_scat_dispersion_real
_atom_type_scat_dispersion_imag
_atom_type_scat_source
C C 0.0181 0.0091 'International Tables Vol C Tables 4.2.6.8 and 6.1.1.4'
H H 0.0000 0.0000 'International Tables Vol C Tables 4.2.6.8 and 6.1.1.4'
Cl Cl 0.3639 0.7018 'International Tables Vol C Tables 4.2.6.8 and 6.1.1.4'
N N 0.0311 0.0180 'International Tables Vol C Tables 4.2.6.8 and 6.1.1.4'
O O 0.0492 0.0322 'International Tables Vol C Tables 4.2.6.8 and 6.1.1.4'
P P 0.2955 0.4335 'International Tables Vol C Tables 4.2.6.8 and 6.1.1.4'
Rh Rh 0.0927 3.6045 'International Tables Vol C Tables 4.2.6.8 and 6.1.1.4'

loop_
_geom_angle_atom_site_label_1
_geom_angle_atom_site_label_2
_geom_angle_atom_site_label_3
_geom_angle
O6 Rh1 O2 91.60(16)
O6 Rh1 O13 88.28(15)
O2 Rh1 O13 179.52(14)
O6 Rh1 O10 178.98(14)
O2 Rh1 O10 87.90(16)
O13 Rh1 O10 92.23(15)
O6 Rh1 N13S 89.81(13)
O2 Rh1 N13S 88.07(13)
O13 Rh1 N13S 91.46(13)
O10 Rh1 N13S 91.06(12)
O6 Rh1 Rh2 89.39(9)
O2 Rh1 Rh2 90.66(9)
O13 Rh1 Rh2 89.80(9)
O10 Rh1 Rh2 89.72(9)
N13S Rh1 Rh2 178.49(10)
O1 Rh2 O14 178.94(13)
O1 Rh2 O9 90.74(14)
O14 Rh2 O9 89.24(15)
O1 Rh2 O5 89.66(16)
O14 Rh2 O5 90.36(15)
O9 Rh2 O5 179.56(15)
O1 Rh2 N16S 88.80(13)
O14 Rh2 N16S 92.26(13)
O9 Rh2 N16S 87.70(13)
O5 Rh2 N16S 92.49(13)
O1 Rh2 Rh1 89.05(9)
O14 Rh2 Rh1 89.89(9)
O9 Rh2 Rh1 89.63(9)
O5 Rh2 Rh1 90.18(9)
N16S Rh2 Rh1 176.56(9)
O2 P1 O1 119.15(18)
O2 P1 O3 110.7(2)
O1 P1 O3 106.25(19)
O2 P1 O4 107.1(2)
O1 P1 O4 109.27(19)
O3 P1 O4 103.26(17)
O5 P2 O6 118.62(19)
O5 P2 O7 111.3(2)
O6 P2 O7 105.1(2)
O5 P2 O8 106.9(2)
O6 P2 O8 110.6(2)
O7 P2 O8 103.38(17)
O10 P3 O9 118.97(18)
O10 P3 O11 106.10(18)
O9 P3 O11 110.64(19)
O10 P3 O12 111.23(19)
O9 P3 O12 105.06(19)
O11 P3 O12 103.90(16)
O14 P4 O13 118.74(17)
O14 P4 O15 106.62(19)
O13 P4 O15 109.90(19)
O14 P4 O16 109.19(19)
O13 P4 O16 108.18(19)
O15 P4 O16 103.10(16)
P1 O1 Rh2 118.55(19)
P1 O2 Rh1 117.74(17)
C1 O3 P1 117.8(3)
C20 O4 P1 113.2(3)
P2 O5 Rh2 117.53(18)
P2 O6 Rh1 118.72(19)
C40 O7 P2 119.7(3)
C21 O8 P2 114.2(3)
P3 O9 Rh2 117.94(18)
P3 O10 Rh1 117.70(18)
C60 O11 P3 117.2(3)
C41 O12 P3 116.6(3)
P4 O13 Rh1 118.93(18)
P4 O14 Rh2 117.90(18)
C61 O15 P4 119.7(3)
C80 O16 P4 112.8(3)
C14S N13S Rh1 169.0(4)
C17S N16S Rh2 167.4(4)
C2 C1 C10 123.0(4)
C2 C1 O3 119.0(4)
C10 C1 O3 117.9(4)
C3 C2 C1 118.6(4)
C3 C2 H2 120.7
C1 C2 H2 120.7
C2 C3 C4 121.3(4)
C2 C3 H3 119.3
C4 C3 H3 119.3
C3 C4 C9 119.7(4)
C3 C4 C5 123.1(4)
C9 C4 C5 117.2(4)
C6 C5 C4 110.3(4)
C6 C5 H5A 109.6
C4 C5 H5A 109.6
C6 C5 H5B 109.6
C4 C5 H5B 109.6
H5A C5 H5B 108.1
C5 C6 C7 113.6(5)
C5 C6 H6A 108.9
C7 C6 H6A 108.9
C5 C6 H6B 108.9
C7 C6 H6B 108.9
H6A C6 H6B 107.7
C6 C7 C8 114.7(5)
C6 C7 H7A 108.6
C8 C7 H7A 108.6
C6 C7 H7B 108.6
C8 C7 H7B 108.6
H7A C7 H7B 107.6
C9 C8 C7 112.6(4)
C9 C8 H8A 109.1
C7 C8 H8A 109.1
C9 C8 H8B 109.1
C7 C8 H8B 109.1
H8A C8 H8B 107.8
C4 C9 C10 120.0(4)
C4 C9 C8 116.6(4)
C10 C9 C8 123.0(4)
C1 C10 C9 117.2(4)
C1 C10 C11 118.6(4)
C9 C10 C11 123.9(4)
C20 C11 C12 117.5(4)
C20 C11 C10 118.2(4)
C12 C11 C10 124.0(4)
C17 C12 C11 119.1(4)
C17 C12 C13 120.9(4)
C11 C12 C13 120.0(4)
C12 C13 C14 112.3(4)
C12 C13 H13A 109.1
C14 C13 H13A 109.1
C12 C13 H13B 109.1
C14 C13 H13B 109.1
H13A C13 H13B 107.9
C13 C14 C15 109.1(5)
C13 C14 H14A 109.9
C15 C14 H14A 109.9
C13 C14 H14B 109.9
C15 C14 H14B 109.9
H14A C14 H14B 108.3
N13S C14S C15S 179.3(6)
C16 C15 C14 110.7(5)
C16 C15 H15A 109.5
C14 C15 H15A 109.5
C16 C15 H15B 109.5
C14 C15 H15B 109.5
H15A C15 H15B 108.1
C14S C15S H15C 109.5
C14S C15S H15D 109.5
H15C C15S H15D 109.5
C14S C15S H15E 109.5
H15C C15S H15E 109.5
H15D C15S H15E 109.5
C17 C16 C15 113.1(5)
C17 C16 H16A 109.0
C15 C16 H16A 109.0
C17 C16 H16B 109.0
C15 C16 H16B 109.0
H16A C16 H16B 107.8
C12 C17 C18 121.3(5)
C12 C17 C16 122.8(5)
C18 C17 C16 115.7(5)
N16S C17S C18S 179.2(7)
C19 C18 C17 119.9(4)
C19 C18 H18 120.0
C17 C18 H18 120.0
C17S C18S H18A 109.5
C17S C18S H18B 109.5
H18A C18S H18B 109.5
C17S C18S H18C 109.5
H18A C18S H18C 109.5
H18B C18S H18C 109.5
C20 C19 C18 119.1(4)
C20 C19 H19 120.5
C18 C19 H19 120.5
C19 C20 C11 122.8(5)
C19 C20 O4 118.6(4)
C11 C20 O4 118.5(4)
C22 C21 C30 123.1(5)
C22 C21 O8 119.0(4)
C30 C21 O8 117.9(4)
C21 C22 C23 118.7(5)
C21 C22 H22 120.6
C23 C22 H22 120.6
C22 C23 C24 121.3(5)
C22 C23 H23 119.4
C24 C23 H23 119.4
C23 C24 C29 119.7(5)
C23 C24 C25 119.0(5)
C29 C24 C25 121.2(5)
C26A C25 C26B 26.5(7)
C26A C25 C24 115.4(8)
C26B C25 C24 115.7(7)
C26A C25 H25A 108.4
C26B C25 H25A 127.8
C24 C25 H25A 108.4
C26A C25 H25B 108.4
C26B C25 H25B 84.2
C24 C25 H25B 108.4
H25A C25 H25B 107.5
C26A C25 H25C 84.3
C26B C25 H25C 108.4
C24 C25 H25C 108.4
H25A C25 H25C 27.9
H25B C25 H25C 130.2
C26A C25 H25D 128.1
C26B C25 H25D 108.4
C24 C25 H25D 108.4
H25A C25 H25D 81.5
H25B C25 H25D 28.0
H25C C25 H25D 107.4
C25 C26A C27A 110.5(12)
C25 C26A H26A 109.5
C27A C26A H26A 109.5
C25 C26A H26B 109.5
C27A C26A H26B 109.5
H26A C26A H26B 108.1
C27B C26B C25 110.6(11)
C27B C26B H26C 109.5
C25 C26B H26C 109.5
C27B C26B H26D 109.5
C25 C26B H26D 109.5
H26C C26B H26D 108.1
C28 C27A C26A 110.5(12)
C28 C27A H27A 109.5
C26A C27A H27A 109.5
C28 C27A H27B 109.5
C26A C27A H27B 109.5
H27A C27A H27B 108.1
C28 C27B C26B 113.7(11)
C28 C27B H27C 108.8
C26B C27B H27C 108.8
C28 C27B H27D 108.8
C26B C27B H27D 108.8
H27C C27B H27D 107.7
C27A C28 C27B 28.2(6)
C27A C28 C29 113.8(7)
C27B C28 C29 115.9(6)
C27A C28 H28A 108.8
C27B C28 H28A 127.9
C29 C28 H28A 108.8
C27A C28 H28B 108.8
C27B C28 H28B 82.3
C29 C28 H28B 108.8
H28A C28 H28B 107.7
C24 C29 C30 119.6(4)
C24 C29 C28 119.9(4)
C30 C29 C28 120.3(4)
C21 C30 C29 117.3(4)
C21 C30 C31 119.2(4)
C29 C30 C31 123.3(4)
C40 C31 C32 117.5(4)
C40 C31 C30 118.4(4)
C32 C31 C30 124.1(4)
C37 C32 C31 120.5(4)
C37 C32 C33 120.2(4)
C31 C32 C33 119.0(4)
C32 C33 C34 113.9(4)
C32 C33 H33A 108.8
C34 C33 H33A 108.8
C32 C33 H33B 108.8
C34 C33 H33B 108.8
H33A C33 H33B 107.7
C35 C34 C33 111.6(4)
C35 C34 H34A 109.3
C33 C34 H34A 109.3
C35 C34 H34B 109.3
C33 C34 H34B 109.3
H34A C34 H34B 108.0
C34 C35 C36 108.8(5)
C34 C35 H35A 109.9
C36 C35 H35A 109.9
C34 C35 H35B 109.9
C36 C35 H35B 109.9
H35A C35 H35B 108.3
C35 C36 C37 111.5(4)
C35 C36 H36A 109.3
C37 C36 H36A 109.3
C35 C36 H36B 109.3
C37 C36 H36B 109.3
H36A C36 H36B 108.0
C32 C37 C38 119.9(4)
C32 C37 C36 121.7(4)
C38 C37 C36 118.4(4)
C39 C38 C37 120.4(4)
C39 C38 H38 119.8
C37 C38 H38 119.8
C38 C39 C40 119.2(4)
C38 C39 H39 120.4
C40 C39 H39 120.4
C39 C40 O7 118.7(4)
C39 C40 C31 122.3(4)
O7 C40 C31 119.0(4)
C42 C41 C50 123.1(4)
C42 C41 O12 118.4(4)
C50 C41 O12 118.4(4)
C41 C42 C43 118.6(4)
C41 C42 H42 120.7
C43 C42 H42 120.7
C44 C43 C42 120.1(4)
C44 C43 H43 119.9
C42 C43 H43 119.9
C43 C44 C49 120.5(4)
C43 C44 C45 122.7(5)
C49 C44 C45 116.5(4)
C44 C45 C46 108.2(4)
C44 C45 H45A 110.1
C46 C45 H45A 110.1
C44 C45 H45B 110.1
C46 C45 H45B 110.1
H45A C45 H45B 108.4
C47 C46 C45 111.7(5)
C47 C46 H46A 109.3
C45 C46 H46A 109.3
C47 C46 H46B 109.3
C45 C46 H46B 109.3
H46A C46 H46B 107.9
C46 C47 C48 113.9(5)
C46 C47 H47A 108.8
C48 C47 H47A 108.8
C46 C47 H47B 108.8
C48 C47 H47B 108.8
H47A C47 H47B 107.7
C49 C48 C47 110.6(5)
C49 C48 H48A 109.5
C47 C48 H48A 109.5
C49 C48 H48B 109.5
C47 C48 H48B 109.5
H48A C48 H48B 108.1
C44 C49 C50 120.5(4)
C44 C49 C48 116.5(4)
C50 C49 C48 122.9(4)
C49 C50 C41 116.5(4)
C49 C50 C51 125.0(4)
C41 C50 C51 118.4(4)
C60 C51 C52 118.2(4)
C60 C51 C50 119.1(4)
C52 C51 C50 122.6(4)
C51 C52 C57 119.6(4)
C51 C52 C53 120.7(4)
C57 C52 C53 119.6(4)
C54 C53 C52 113.5(5)
C54 C53 H53A 108.9
C52 C53 H53A 108.9
C54 C53 H53B 108.9
C52 C53 H53B 108.9
H53A C53 H53B 107.7
C55 C54 C53 114.4(6)
C55 C54 H54A 108.7
C53 C54 H54A 108.7
C55 C54 H54B 108.7
C53 C54 H54B 108.7
H54A C54 H54B 107.6
C54 C55 C56 114.7(6)
C54 C55 H55A 108.6
C56 C55 H55A 108.6
C54 C55 H55B 108.6
C56 C55 H55B 108.6
H55A C55 H55B 107.6
C55 C56 C57 114.5(5)
C55 C56 H56A 108.6
C57 C56 H56A 108.6
C55 C56 H56B 108.6
C57 C56 H56B 108.6
H56A C56 H56B 107.6
C58 C57 C52 119.4(5)
C58 C57 C56 118.5(5)
C52 C57 C56 122.1(5)
C59 C58 C57 121.5(4)
C59 C58 H58 119.2
C57 C58 H58 119.2
C58 C59 C60 118.1(4)
C58 C59 H59 120.9
C60 C59 H59 120.9
C51 C60 C59 123.0(4)
C51 C60 O11 118.1(4)
C59 C60 O11 118.9(4)
C62 C61 C70 122.4(4)
C62 C61 O15 118.9(4)
C70 C61 O15 118.7(4)
C61 C62 C63 117.8(4)
C61 C62 H62 121.1
C63 C62 H62 121.1
C62 C63 C64 121.9(4)
C62 C63 H63 119.1
C64 C63 H63 119.1
C63 C64 C69 119.0(4)
C63 C64 C65 119.6(4)
C69 C64 C65 121.4(4)
C64 C65 C66 113.4(4)
C64 C65 H65A 108.9
C66 C65 H65A 108.9
C64 C65 H65B 108.9
C66 C65 H65B 108.9
H65A C65 H65B 107.7
C65 C66 C67 109.7(4)
C65 C66 H66A 109.7
C67 C66 H66A 109.7
C65 C66 H66B 109.7
C67 C66 H66B 109.7
H66A C66 H66B 108.2
C68 C67 C66 110.7(4)
C68 C67 H67A 109.5
C66 C67 H67A 109.5
C68 C67 H67B 109.5
C66 C67 H67B 109.5
H67A C67 H67B 108.1
C67 C68 C69 114.4(4)
C67 C68 H68A 108.7
C69 C68 H68A 108.7
C67 C68 H68B 108.7
C69 C68 H68B 108.7
H68A C68 H68B 107.6
C70 C69 C64 119.9(4)
C70 C69 C68 119.9(4)
C64 C69 C68 119.8(4)
C69 C70 C61 118.9(4)
C69 C70 C71 123.6(4)
C61 C70 C71 117.4(4)
C80 C71 C72 117.7(4)
C80 C71 C70 118.2(4)
C72 C71 C70 123.7(4)
C77 C72 C71 119.6(4)
C77 C72 C73 120.7(4)
C71 C72 C73 119.5(4)
C74 C73 C72 111.6(4)
C74 C73 H73A 109.3
C72 C73 H73A 109.3
C74 C73 H73B 109.3
C72 C73 H73B 109.3
H73A C73 H73B 108.0
C75 C74 C73 110.9(5)
C75 C74 H74A 109.5
C73 C74 H74A 109.5
C75 C74 H74B 109.5
C73 C74 H74B 109.5
H74A C74 H74B 108.0
C74 C75 C76 110.2(5)
C74 C75 H75A 109.6
C76 C75 H75A 109.6
C74 C75 H75B 109.6
C76 C75 H75B 109.6
H75A C75 H75B 108.1
C75 C76 C77 113.7(4)
C75 C76 H76A 108.8
C77 C76 H76A 108.8
C75 C76 H76B 108.8
C77 C76 H76B 108.8
H76A C76 H76B 107.7
C72 C77 C78 119.9(4)
C72 C77 C76 122.0(5)
C78 C77 C76 118.1(4)
C79 C78 C77 121.3(4)
C79 C78 H78 119.3
C77 C78 H78 119.3
C78 C79 C80 118.2(4)
C78 C79 H79 120.9
C80 C79 H79 120.9
C79 C80 C71 122.8(4)
C79 C80 O16 118.7(4)
C71 C80 O16 118.3(4)
Cl3S C1S Cl2S 106.3(5)
Cl3S C1S H1SA 110.5
Cl2S C1S H1SA 110.5
Cl3S C1S H1SB 110.5
Cl2S C1S H1SB 110.5
H1SA C1S H1SB 108.7
Cl6S C4S Cl5S 110.9(4)
Cl6S C4S H4SA 109.5
Cl5S C4S H4SA 109.5
Cl6S C4S H4SB 109.5
Cl5S C4S H4SB 109.5
H4SA C4S H4SB 108.1
C7S Cl8B N19S 123.9(7)
Cl8B C7S Cl8A 60.4(5)
Cl8B C7S Cl9S 114.4(6)
Cl8A C7S Cl9S 112.9(5)
Cl8B C7S H7SA 50.8
Cl8A C7S H7SA 109.0
Cl9S C7S H7SA 109.0
Cl8B C7S H7SB 135.9
Cl8A C7S H7SB 109.0
Cl9S C7S H7SB 109.0
H7SA C7S H7SB 107.8
Cl8B C7S H7SC 108.7
Cl8A C7S H7SC 137.7
Cl9S C7S H7SC 108.7
H7SA C7S H7SC 62.9
H7SB C7S H7SC 47.6
Cl8B C7S H7SD 108.7
Cl8A C7S H7SD 51.3
Cl9S C7S H7SD 108.7
H7SA C7S H7SD 142.2
H7SB C7S H7SD 62.3
H7SC C7S H7SD 107.6
N10S C11S C12S 177.8(8)
C11S C12S H12A 109.5
C11S C12S H12B 109.5
H12A C12S H12B 109.5
C11S C12S H12C 109.5
H12A C12S H12C 109.5
H12B C12S H12C 109.5
C20S N19S Cl8B 137.3(12)
N19S C20S C21S 176.8(12)
C20S C21S H21A 109.5
C20S C21S H21B 109.5
H21A C21S H21B 109.5
C20S C21S H21C 109.5
H21A C21S H21C 109.5
H21B C21S H21C 109.5

loop_
_geom_bond_atom_site_label_1
_geom_bond_atom_site_label_2
_geom_bond_distance
Rh1 O6 2.042(3)
Rh1 O2 2.056(3)
Rh1 O13 2.058(3)
Rh1 O10 2.060(3)
Rh1 N13S 2.217(3)
Rh1 Rh2 2.5133(4)
Rh2 O1 2.045(3)
Rh2 O14 2.057(3)
Rh2 O9 2.061(3)
Rh2 O5 2.068(3)
Rh2 N16S 2.248(3)
P1 O2 1.488(3)
P1 O1 1.493(3)
P1 O3 1.589(3)
P1 O4 1.596(4)
P2 O5 1.499(3)
P2 O6 1.504(3)
P2 O7 1.595(3)
P2 O8 1.598(4)
P3 O10 1.495(3)
P3 O9 1.504(3)
P3 O11 1.594(3)
P3 O12 1.596(3)
P4 O14 1.491(3)
P4 O13 1.494(3)
P4 O15 1.585(3)
P4 O16 1.592(3)
O3 C1 1.406(5)
O4 C20 1.410(6)
O7 C40 1.390(5)
O8 C21 1.414(6)
O11 C60 1.409(5)
O12 C41 1.416(5)
O15 C61 1.403(5)
O16 C80 1.409(5)
N13S C14S 1.135(6)
N16S C17S 1.111(6)
C1 C2 1.380(6)
C1 C10 1.397(6)
C2 C3 1.380(7)
C2 H2 0.9500
C3 C4 1.385(7)
C3 H3 0.9500
C4 C9 1.406(6)
C4 C5 1.510(7)
C5 C6 1.494(9)
C5 H5A 0.9900
C5 H5B 0.9900
C6 C7 1.513(9)
C6 H6A 0.9900
C6 H6B 0.9900
C7 C8 1.527(7)
C7 H7A 0.9900
C7 H7B 0.9900
C8 C9 1.512(6)
C8 H8A 0.9900
C8 H8B 0.9900
C9 C10 1.417(6)
C10 C11 1.488(6)
C11 C20 1.399(6)
C11 C12 1.422(6)
C12 C17 1.382(6)
C12 C13 1.511(7)
C13 C14 1.525(7)
C13 H13A 0.9900
C13 H13B 0.9900
C14 C15 1.529(9)
C14 H14A 0.9900
C14 H14B 0.9900
C14S C15S 1.437(7)
C15 C16 1.521(9)
C15 H15A 0.9900
C15 H15B 0.9900
C15S H15C 0.9800
C15S H15D 0.9800
C15S H15E 0.9800
C16 C17 1.519(7)
C16 H16A 0.9900
C16 H16B 0.9900
C17 C18 1.397(7)
C17S C18S 1.465(7)
C18 C19 1.380(8)
C18 H18 0.9500
C18S H18A 0.9800
C18S H18B 0.9800
C18S H18C 0.9800
C19 C20 1.371(7)
C19 H19 0.9500
C21 C22 1.368(7)
C21 C30 1.402(6)
C22 C23 1.372(8)
C22 H22 0.9500
C23 C24 1.396(8)
C23 H23 0.9500
C24 C29 1.399(7)
C24 C25 1.519(8)
C25 C26A 1.454(16)
C25 C26B 1.518(15)
C25 H25A 0.9900
C25 H25B 0.9900
C25 H25C 0.9900
C25 H25D 0.9900
C26A C27A 1.54(2)
C26A H26A 0.9900
C26A H26B 0.9900
C26B C27B 1.507(18)
C26B H26C 0.9900
C26B H26D 0.9900
C27A C28 1.490(15)
C27A H27A 0.9900
C27A H27B 0.9900
C27B C28 1.506(14)
C27B H27C 0.9900
C27B H27D 0.9900
C28 C29 1.513(7)
C28 H28A 0.9900
C28 H28B 0.9900
C29 C30 1.417(6)
C30 C31 1.484(6)
C31 C40 1.407(6)
C31 C32 1.408(6)
C32 C37 1.395(6)
C32 C33 1.525(6)
C33 C34 1.534(7)
C33 H33A 0.9900
C33 H33B 0.9900
C34 C35 1.502(9)
C34 H34A 0.9900
C34 H34B 0.9900
C35 C36 1.519(7)
C35 H35A 0.9900
C35 H35B 0.9900
C36 C37 1.520(6)
C36 H36A 0.9900
C36 H36B 0.9900
C37 C38 1.413(6)
C38 C39 1.372(7)
C38 H38 0.9500
C39 C40 1.389(7)
C39 H39 0.9500
C41 C42 1.374(7)
C41 C50 1.409(6)
C42 C43 1.393(7)
C42 H42 0.9500
C43 C44 1.388(7)
C43 H43 0.9500
C44 C49 1.395(7)
C44 C45 1.512(7)
C45 C46 1.532(8)
C45 H45A 0.9900
C45 H45B 0.9900
C46 C47 1.527(9)
C46 H46A 0.9900
C46 H46B 0.9900
C47 C48 1.550(9)
C47 H47A 0.9900
C47 H47B 0.9900
C48 C49 1.498(7)
C48 H48A 0.9900
C48 H48B 0.9900
C49 C50 1.407(6)
C50 C51 1.480(6)
C51 C60 1.384(6)
C51 C52 1.407(6)
C52 C57 1.408(7)
C52 C53 1.526(6)
C53 C54 1.495(8)
C53 H53A 0.9900
C53 H53B 0.9900
C54 C55 1.442(10)
C54 H54A 0.9900
C54 H54B 0.9900
C55 C56 1.499(10)
C55 H55A 0.9900
C55 H55B 0.9900
C56 C57 1.509(7)
C56 H56A 0.9900
C56 H56B 0.9900
C57 C58 1.392(7)
C58 C59 1.377(7)
C58 H58 0.9500
C59 C60 1.384(7)
C59 H59 0.9500
C61 C62 1.384(6)
C61 C70 1.399(6)
C62 C63 1.392(7)
C62 H62 0.9500
C63 C64 1.395(7)
C63 H63 0.9500
C64 C69 1.412(6)
C64 C65 1.493(6)
C65 C66 1.519(7)
C65 H65A 0.9900
C65 H65B 0.9900
C66 C67 1.532(7)
C66 H66A 0.9900
C66 H66B 0.9900
C67 C68 1.511(7)
C67 H67A 0.9900
C67 H67B 0.9900
C68 C69 1.525(6)
C68 H68A 0.9900
C68 H68B 0.9900
C69 C70 1.395(6)
C70 C71 1.488(5)
C71 C80 1.393(6)
C71 C72 1.412(6)
C72 C77 1.391(6)
C72 C73 1.527(6)
C73 C74 1.516(7)
C73 H73A 0.9900
C73 H73B 0.9900
C74 C75 1.497(10)
C74 H74A 0.9900
C74 H74B 0.9900
C75 C76 1.519(9)
C75 H75A 0.9900
C75 H75B 0.9900
C76 C77 1.526(7)
C76 H76A 0.9900
C76 H76B 0.9900
C77 C78 1.395(7)
C78 C79 1.373(8)
C78 H78 0.9500
C79 C80 1.380(7)
C79 H79 0.9500
Cl2S C1S 1.799(10)
Cl3S C1S 1.789(9)
C1S H1SA 0.9900
C1S H1SB 0.9900
Cl5S C4S 1.773(9)
Cl6S C4S 1.740(10)
C4S H4SA 0.9900
C4S H4SB 0.9900
Cl8A C7S 1.730(9)
Cl8B C7S 1.650(15)
Cl8B N19S 2.169(16)
Cl9S C7S 1.748(10)
C7S H7SA 0.9900
C7S H7SB 0.9900
C7S H7SC 0.9900
C7S H7SD 0.9900
N10S C11S 1.134(9)
C11S C12S 1.411(9)
C12S H12A 0.9800
C12S H12B 0.9800
C12S H12C 0.9800
N19S C20S 1.144(12)
C20S C21S 1.463(12)
C21S H21A 0.9800
C21S H21B 0.9800
C21S H21C 0.9800
